data_7009072
loop_
_publ_author_name
'Bowmaker, Graham A.'
'Hanna, John V.'
'Healy, Peter C.'
'Reid, Jason C.'
'Rickard, Clifton E. F.'
'White, Allan H.'

_publ_section_title
;
 Crystal structures and vibrational and solid-state (CPMAS) NMR
 spectroscopic studies in the tris(triphenylphosphine)-copper(I) and
 -silver(I) formate systems
;
_journal_issue 5
_journal_name_full 'Journal of the Chemical Society, Dalton Transactions'
_journal_page_first 753
_journal_paper_doi 10.1039/a908427d
_journal_year 2000
_chemical_formula_analytical 'C56 H48 Ag O4 P3'
_chemical_formula_moiety '[Ag(PPh3)3O2CH].HCO2H'
_chemical_formula_structural '[(Ph3P)3Ag(OCHO)].HCOOH'
_chemical_formula_sum 'C56 H48 Ag O4 P3'
_chemical_formula_weight 985.79
_space_group_IT_number 14
_symmetry_cell_setting monoclinic
_symmetry_space_group_name_Hall '-P 2yn'
_symmetry_space_group_name_H-M 'P 1 21/n 1'
_cell_angle_alpha 90.00000
_cell_angle_beta 94.93(4)
_cell_angle_gamma 90.00000
_cell_formula_units_Z 4
_cell_length_a 15.960(10)
_cell_length_b 22.24(2)
_cell_length_c 13.881(6)
_cell_measurement_reflns_used 8
_cell_measurement_temperature 293
_cell_measurement_theta_max 15.1
_cell_measurement_theta_min 9.2
_cell_volume 4909(6)
_computing_cell_refinement 'Enraf Nonius software'
_computing_data_collection 'Enraf Nonius software'
_computing_data_reduction xtal
_computing_molecular_graphics xtal
_computing_publication_material 'xtal BONDLA CIFIO'
_computing_structure_refinement 'xtal CRYLSQ'
_computing_structure_solution xtal
_diffrn_ambient_temperature 293
_diffrn_measurement_device_type CAD4
_diffrn_measurement_method '2\q-\w scans'
_diffrn_radiation_detector 'single counter'
_diffrn_radiation_monochromator graphite
_diffrn_radiation_source 'sealed tube'
_diffrn_radiation_type 'Mo K\a'
_diffrn_radiation_wavelength .71073
_diffrn_reflns_av_sigmaI/netI 0
_diffrn_reflns_limit_h_max 20
_diffrn_reflns_limit_h_min -20
_diffrn_reflns_limit_k_max 28
_diffrn_reflns_limit_k_min 0
_diffrn_reflns_limit_l_max 18
_diffrn_reflns_limit_l_min 0
_diffrn_reflns_number 11244
_diffrn_reflns_reduction_process 'perpendicular monochr Lp'
_diffrn_reflns_theta_max 27.48
_diffrn_reflns_theta_min 1.57
_diffrn_standards_decay_% 0
_diffrn_standards_interval_time 3600
_diffrn_standards_number 8
_exptl_absorpt_coefficient_mu .547
_exptl_absorpt_correction_T_max 0.91
_exptl_absorpt_correction_T_min 0.84
_exptl_absorpt_correction_type gaussian
_exptl_absorpt_process_details
;
 XTAL absorb                 
;
_exptl_crystal_colour colourless
_exptl_crystal_density_diffrn 1.334
_exptl_crystal_description prism
_exptl_crystal_F_000 2032
_exptl_crystal_size_max 0.38
_exptl_crystal_size_mid 0.24
_exptl_crystal_size_min 0.20
_refine_diff_density_max .667
_refine_diff_density_min -.407
_refine_ls_extinction_coef .00000
_refine_ls_goodness_of_fit_all 1.392
_refine_ls_goodness_of_fit_ref 1.838
_refine_ls_hydrogen_treatment noref
_refine_ls_matrix_type atomblock
_refine_ls_number_constraints 0
_refine_ls_number_parameters 669
_refine_ls_number_reflns 4612
_refine_ls_number_restraints 3
_refine_ls_R_factor_all .129
_refine_ls_R_factor_gt .058
_refine_ls_shift/su_max .084
_refine_ls_shift/su_mean .002
_refine_ls_structure_factor_coef F
_refine_ls_weighting_scheme sigma
_refine_ls_wR_factor_all .072
_refine_ls_wR_factor_ref .058
_reflns_d_resolution_high .77
_reflns_d_resolution_low 12.9
_reflns_Friedel_coverage 0
_reflns_limit_h_max 20
_reflns_limit_h_min -20
_reflns_limit_k_max 28
_reflns_limit_k_min 0
_reflns_limit_l_max 18
_reflns_limit_l_min 0
_reflns_number_gt 4612
_reflns_number_total 11244
_reflns_threshold_expression 'I    > 3.00 sig(I   )'
_cod_data_source_file a908427d.txt
_cod_data_source_block pnagf
_cod_original_sg_symbol_Hall -p_2yn
_cod_original_sg_symbol_H-M P_1_21/n_1
_cod_original_formula_sum 'C56 H48 Ag1 O4 P3'
_cod_database_code 7009072

loop_
_symmetry_equiv_pos_as_xyz
+x,+y,+z
1/2-x,1/2+y,1/2-z
-x,-y,-z
1/2+x,1/2-y,1/2+z

loop_
_atom_site_label
_atom_site_fract_x
_atom_site_fract_y
_atom_site_fract_z
_atom_site_U_iso_or_equiv
_atom_site_adp_type
_atom_site_calc_flag
_atom_site_calc_attached_atom
_atom_site_occupancy
_atom_site_disorder_assembly
_atom_site_disorder_group
Ag .24626(4) .13550(3) .10599(4) .0590(4) Uani ? ? 1.00000 ? ?
C0 .2953(6) .0009(4) .1597(10) .143(10) Uani ? ? 1.00000 ? ?
O1 .2917(6) .0280(4) .0943(7) .127(8) Uani ? ? .763(6) ? ?
O2 .2728(5) .0230(4) .2438(8) .135(8) Uani ? ? .763(6) ? ?
O1' .2425(15) .0397(11) .1479(16) .086(18) Uani ? ? .237(6) ? ?
O2' .3056(17) -.0446(11) .1827(18) .10(2) Uani ? ? .237(6) ? ?
P1 .29266(13) .15159(10) -.06164(14) .0566(13) Uani ? ? 1.00000 ? ?
C111 .2543(5) .0992(4) -.1564(5) .068(5) Uani ? ? 1.00000 ? ?
C112 .2563(11) .1073(8) -.2534(12) .077(11) Uani ? ? .50000 ? ?
C113 .2392(6) .0607(4) -.3177(6) .098(7) Uani ? ? 1.00000 ? ?
C114 .1909(16) .0108(13) -.291(2) .22(3) Uani ? ? .50000 ? ?
C115 .206(2) -.0031(12) -.1895(19) .23(3) Uani ? ? .50000 ? ?
C116 .2368(14) .0430(11) -.1251(13) .14(2) Uani ? ? .50000 ? ?
C112' .2839(10) .0977(8) -.2451(11) .068(11) Uani ? ? .50000 ? ?
C114' .1890(15) .0235(10) -.2998(12) .140(19) Uani ? ? .50000 ? ?
C115' .1434(13) .0300(9) -.2186(16) .121(17) Uani ? ? .50000 ? ?
C116' .1759(9) .0647(9) -.1437(12) .086(13) Uani ? ? .50000 ? ?
C121 .4066(4) .1446(3) -.0618(5) .055(5) Uani ? ? 1.00000 ? ?
C122 .4585(5) .1943(4) -.0465(6) .079(6) Uani ? ? 1.00000 ? ?
C123 .5455(5) .1881(5) -.0367(7) .105(8) Uani ? ? 1.00000 ? ?
C124 .5806(5) .1313(5) -.0452(7) .104(8) Uani ? ? 1.00000 ? ?
C125 .5300(6) .0828(4) -.0588(7) .096(7) Uani ? ? 1.00000 ? ?
C126 .4437(5) .0887(4) -.0678(6) .076(6) Uani ? ? 1.00000 ? ?
C131 .2690(5) .2242(3) -.1135(5) .059(5) Uani ? ? 1.00000 ? ?
C132 .2110(5) .2604(4) -.0703(6) .076(6) Uani ? ? 1.00000 ? ?
C133 .1868(6) .3156(5) -.1066(8) .108(8) Uani ? ? 1.00000 ? ?
C134 .2214(6) .3378(4) -.1869(7) .108(8) Uani ? ? 1.00000 ? ?
C135 .2792(7) .3024(4) -.2322(7) .107(8) Uani ? ? 1.00000 ? ?
C136 .3029(6) .2473(4) -.1947(6) .088(7) Uani ? ? 1.00000 ? ?
P2 .35622(13) .17256(11) .23474(14) .0573(13) Uani ? ? 1.00000 ? ?
C211 .4356(5) .1179(3) .2750(6) .063(5) Uani ? ? 1.00000 ? ?
C212 .4774(6) .0881(5) .2079(7) .108(8) Uani ? ? 1.00000 ? ?
C213 .5399(6) .0467(5) .2347(9) .129(9) Uani ? ? 1.00000 ? ?
C214 .5579(6) .0317(4) .3288(9) .128(9) Uani ? ? 1.00000 ? ?
C215 .5177(6) .0619(5) .3974(8) .115(9) Uani ? ? 1.00000 ? ?
C216 .4559(5) .1033(4) .3713(6) .087(7) Uani ? ? 1.00000 ? ?
C221 .3113(4) .1955(4) .3461(5) .058(5) Uani ? ? 1.00000 ? ?
C222 .2572(5) .1540(4) .3847(5) .067(5) Uani ? ? 1.00000 ? ?
C223 .2199(5) .1688(5) .4682(6) .095(7) Uani ? ? 1.00000 ? ?
C224 .2355(5) .2235(5) .5115(5) .093(7) Uani ? ? 1.00000 ? ?
C225 .2869(5) .2641(4) .4725(6) .079(6) Uani ? ? 1.00000 ? ?
C226 .3251(4) .2504(4) .3897(5) .064(5) Uani ? ? 1.00000 ? ?
C231 .4166(4) .2375(3) .2020(5) .056(5) Uani ? ? 1.00000 ? ?
C232 .3770(5) .2835(4) .1496(5) .071(6) Uani ? ? 1.00000 ? ?
C233 .4214(6) .3333(4) .1218(6) .089(7) Uani ? ? 1.00000 ? ?
C234 .5075(6) .3365(4) .1446(7) .097(7) Uani ? ? 1.00000 ? ?
C235 .5491(5) .2912(5) .1952(6) .094(7) Uani ? ? 1.00000 ? ?
C236 .5036(5) .2414(4) .2253(6) .076(6) Uani ? ? 1.00000 ? ?
P3 .09550(12) .15256(9) .13733(13) .0509(12) Uani ? ? 1.00000 ? ?
C311 .0576(4) .1222(3) .2484(5) .047(4) Uani ? ? 1.00000 ? ?
C312 .0838(5) .0667(4) .2778(6) .066(6) Uani ? ? 1.00000 ? ?
C313 .0526(5) .0391(4) .3581(6) .077(6) Uani ? ? 1.00000 ? ?
C314 -.0043(6) .0696(4) .4096(6) .084(6) Uani ? ? 1.00000 ? ?
C315 -.0283(6) .1255(4) .3806(6) .095(7) Uani ? ? 1.00000 ? ?
C316 .0019(6) .1528(4) .3007(6) .080(6) Uani ? ? 1.00000 ? ?
C321 .0195(4) .1223(3) .0445(5) .054(5) Uani ? ? 1.00000 ? ?
C322 .0360(13) .1161(9) -.0538(11) .113(15) Uani ? ? .50000 ? ?
C323 -.0223(15) .0913(10) -.1219(12) .127(18) Uani ? ? .50000 ? ?
C324 -.0901(6) .0747(4) -.1022(6) .097(7) Uani ? ? 1.00000 ? ?
C325 -.1125(10) .0702(9) -.0150(11) .092(13) Uani ? ? .50000 ? ?
C326 -.0560(8) .1025(7) .0645(11) .059(10) Uani ? ? .50000 ? ?
C322' .0216(10) .1457(7) -.0426(11) .066(10) Uani ? ? .50000 ? ?
C323' -.0300(10) .1245(7) -.1222(11) .070(11) Uani ? ? .50000 ? ?
C325' -.0936(14) .0648(14) -.0053(17) .20(3) Uani ? ? .50000 ? ?
C326' -.0395(11) .0753(7) .0598(11) .076(12) Uani ? ? .50000 ? ?
C331 .0695(4) .2315(3) .1439(5) .058(5) Uani ? ? 1.00000 ? ?
C332 .1263(5) .2691(4) .1936(6) .075(6) Uani ? ? 1.00000 ? ?
C333 .1104(6) .3291(4) .2044(7) .099(8) Uani ? ? 1.00000 ? ?
C334 .0368(7) .3534(4) .1663(7) .110(8) Uani ? ? 1.00000 ? ?
C335 -.0218(6) .3175(4) .1176(7) .105(8) Uani ? ? 1.00000 ? ?
C336 -.0057(6) .2576(4) .1040(6) .081(6) Uani ? ? 1.00000 ? ?
O11 .3073(6) -.0118(5) .4412(8) .298(14) Uani ? ? 1.00000 ? ?
O12 .2265(7) -.0599(5) .3759(8) .41(2) Uani ? ? 1.00000 ? ?
C1 .2518(7) -.0413(6) .4494(6) .260(17) Uani ? ? 1.00000 ? ?
H0 .31488 -.03941 .15771 .17860 Uiso ? ? 1.00000 ? ?
H112 .27044 .14609 -.27710 .09360 Uiso ? ? .50000 ? ?
H113 .25858 .06232 -.38071 .12100 Uiso ? ? 1.00000 ? ?
H114 .15412 -.01045 -.33242 .25670 Uiso ? ? .50000 ? ?
H115 .19889 -.04298 -.16650 .30800 Uiso ? ? .50000 ? ?
H116 .24474 .03427 -.05783 .18000 Uiso ? ? .50000 ? ?
H112' .33269 .11970 -.25862 .08440 Uiso ? ? .50000 ? ?
H114' .17927 -.01069 -.34135 .17700 Uiso ? ? .50000 ? ?
H115' .09010 .01008 -.21499 .14660 Uiso ? ? .50000 ? ?
H116' .14999 .06693 -.08449 .10800 Uiso ? ? .50000 ? ?
H122 .43433 .23330 -.04270 .09900 Uiso ? ? 1.00000 ? ?
H123 .58063 .22217 -.02451 .13200 Uiso ? ? 1.00000 ? ?
H124 .63995 .12668 -.04158 .13070 Uiso ? ? 1.00000 ? ?
H125 .55433 .04380 -.06179 .11970 Uiso ? ? 1.00000 ? ?
H126 .40921 .05400 -.07845 .09450 Uiso ? ? 1.00000 ? ?
H132 .18767 .24622 -.01362 .09400 Uiso ? ? 1.00000 ? ?
H133 .14594 .33847 -.07674 .13380 Uiso ? ? 1.00000 ? ?
H134 .20654 .37668 -.21110 .13080 Uiso ? ? 1.00000 ? ?
H135 .30167 .31658 -.28924 .13280 Uiso ? ? 1.00000 ? ?
H136 .34378 .22440 -.22508 .11100 Uiso ? ? 1.00000 ? ?
H212 .46327 .09596 .14101 .13360 Uiso ? ? 1.00000 ? ?
H213 .57088 .02863 .18672 .15880 Uiso ? ? 1.00000 ? ?
H214 .59717 .00091 .34746 .15630 Uiso ? ? 1.00000 ? ?
H215 .53256 .05426 .46411 .14280 Uiso ? ? 1.00000 ? ?
H216 .42691 .12226 .42008 .10960 Uiso ? ? 1.00000 ? ?
H222 .24606 .11617 .35398 .08390 Uiso ? ? 1.00000 ? ?
H223 .18346 .14086 .49536 .11810 Uiso ? ? 1.00000 ? ?
H224 .21037 .23322 .56915 .11600 Uiso ? ? 1.00000 ? ?
H225 .29650 .30225 .50240 .09880 Uiso ? ? 1.00000 ? ?
H226 .36079 .27901 .36302 .08040 Uiso ? ? 1.00000 ? ?
H232 .31816 .28101 .13215 .08890 Uiso ? ? 1.00000 ? ?
H233 .39270 .36525 .08712 .11100 Uiso ? ? 1.00000 ? ?
H234 .53793 .37044 .12492 .12150 Uiso ? ? 1.00000 ? ?
H235 .60846 .29341 .21015 .11810 Uiso ? ? 1.00000 ? ?
H236 .53215 .21022 .26171 .09400 Uiso ? ? 1.00000 ? ?
H312 .12417 .04621 .24332 .08380 Uiso ? ? 1.00000 ? ?
H313 .07036 -.00041 .37687 .09640 Uiso ? ? 1.00000 ? ?
H314 -.02600 .05164 .46440 .10500 Uiso ? ? 1.00000 ? ?
H315 -.06737 .14662 .41606 .12200 Uiso ? ? 1.00000 ? ?
H316 -.01550 .19247 .28227 .10100 Uiso ? ? 1.00000 ? ?
H322 .09227 .12936 -.07272 .13000 Uiso ? ? .50000 ? ?
H323 -.01069 .08876 -.18675 .15410 Uiso ? ? .50000 ? ?
H324 -.12961 .06370 -.15437 .11840 Uiso ? ? 1.00000 ? ?
H325 -.16195 .04777 -.00008 .11100 Uiso ? ? .50000 ? ?
H326 -.07494 .10946 .12590 .07160 Uiso ? ? .50000 ? ?
H322' .05301 .17937 -.05080 .08090 Uiso ? ? .50000 ? ?
H323' -.02451 .13971 -.18585 .08810 Uiso ? ? .50000 ? ?
H325' -.14373 .04888 .01293 .23070 Uiso ? ? .50000 ? ?
H326' -.03742 .05318 .11911 .09610 Uiso ? ? .50000 ? ?
H332 .17819 .25305 .22144 .09260 Uiso ? ? 1.00000 ? ?
H333 .15139 .35385 .23906 .12330 Uiso ? ? 1.00000 ? ?
H334 .02658 .39521 .17372 .13750 Uiso ? ? 1.00000 ? ?
H335 -.07416 .33427 .09292 .12930 Uiso ? ? 1.00000 ? ?
H336 -.04601 .23361 .06689 .09900 Uiso ? ? 1.00000 ? ?
H1 .77031 .04959 -.50926 .30700 Uiso ? ? 1.00000 ? ?
H12 .75424 .03645 -.32592 .59700 Uiso ? ? 1.00000 ? ?

loop_
_atom_site_aniso_label
_atom_site_aniso_U_11
_atom_site_aniso_U_22
_atom_site_aniso_U_33
_atom_site_aniso_U_12
_atom_site_aniso_U_13
_atom_site_aniso_U_23
Ag .0531(4) .0758(4) .0486(3) -.0063(4) .0080(3) -.0049(4)
C0 .067(7) .055(7) .312(17) .025(6) .045(9) .003(9)
O1 .132(8) .083(7) .163(9) -.007(6) -.010(7) .024(6)
O2 .102(7) .099(8) .212(11) .020(6) .055(7) -.002(7)
O1' .10(2) .084(19) .080(17) -.009(16) .038(15) .033(15)
O2' .13(2) .08(2) .11(2) .071(18) .039(18) .047(16)
P1 .0586(13) .0654(16) .0471(12) -.0112(12) .0121(10) -.0062(11)
C111 .067(5) .086(7) .051(5) -.034(5) .008(4) -.013(5)
C112 .072(11) .086(13) .069(11) .004(10) -.011(9) -.009(10)
C113 .135(9) .093(8) .063(6) .017(7) .002(6) -.029(6)
C114 .16(2) .20(3) .34(4) -.11(2) .18(3) -.20(3)
C115 .37(4) .17(3) .17(2) -.19(3) .18(3) -.12(2)
C116 .17(2) .18(2) .085(15) -.14(2) .077(15) -.084(15)
C112' .072(12) .075(13) .056(10) .001(10) .002(9) -.013(9)
C114' .22(3) .15(2) .041(11) -.12(2) -.012(13) -.037(12)
C115' .107(17) .108(18) .14(2) -.055(14) -.032(14) -.023(15)
C116' .038(9) .132(18) .094(13) -.050(11) .033(9) -.008(12)
C121 .055(5) .066(6) .047(4) -.011(4) .012(4) -.007(4)
C122 .061(6) .091(7) .087(6) -.023(5) .023(5) -.025(6)
C123 .068(6) .123(9) .127(9) -.035(6) .027(6) -.035(7)
C124 .059(6) .142(10) .116(8) -.003(7) .026(5) -.025(7)
C125 .079(7) .110(8) .101(7) .012(6) .023(6) -.015(7)
C126 .066(6) .071(6) .091(7) -.003(5) .016(5) -.013(5)
C131 .063(5) .063(6) .051(5) -.020(4) .006(4) -.008(4)
C132 .064(6) .076(7) .087(6) -.005(5) .004(5) .006(5)
C133 .077(7) .097(9) .149(10) .018(6) .007(7) .010(7)
C134 .120(9) .083(8) .116(9) -.013(7) -.021(7) .018(7)
C135 .156(10) .090(8) .076(7) -.023(7) .007(7) .015(6)
C136 .111(8) .086(7) .070(6) -.015(6) .018(5) .004(5)
P2 .0485(12) .0761(17) .0468(12) -.0030(12) .0005(10) -.0028(11)
C211 .057(5) .062(6) .072(6) -.003(4) .009(4) -.011(4)
C212 .097(8) .122(9) .103(8) .031(7) -.005(6) -.042(7)
C213 .094(8) .124(10) .165(11) .035(7) -.005(7) -.058(8)
C214 .088(8) .064(7) .225(13) .018(6) -.024(8) .002(8)
C215 .087(8) .116(9) .143(10) .016(7) .010(7) .054(8)
C216 .072(6) .103(8) .088(7) .024(6) .019(5) .023(6)
C221 .051(5) .084(6) .038(4) .003(4) -.001(4) -.005(4)
C222 .062(5) .082(7) .058(5) -.009(5) .004(4) .009(5)
C223 .063(6) .159(10) .063(6) -.024(6) .014(5) .018(6)
C224 .056(6) .176(10) .046(5) .029(6) .008(4) .001(6)
C225 .069(6) .107(8) .061(5) .007(5) .003(5) -.032(5)
C226 .047(5) .091(7) .055(5) -.005(5) .013(4) -.013(5)
C231 .057(5) .074(6) .035(4) -.000(4) .001(4) -.004(4)
C232 .065(6) .092(7) .056(5) .001(5) .002(4) .012(5)
C233 .104(7) .106(8) .058(6) .000(6) .014(5) .023(5)
C234 .105(8) .103(8) .085(7) -.037(6) .018(6) -.003(6)
C235 .074(7) .121(9) .091(7) -.019(6) .018(5) .007(6)
C236 .065(6) .096(7) .066(6) -.002(5) .004(5) .000(5)
P3 .0493(12) .0606(15) .0429(11) -.0071(11) .0047(9) .0002(10)
C311 .044(4) .046(5) .050(4) -.005(4) -.002(3) .005(4)
C312 .069(6) .065(6) .068(6) .001(5) .017(4) .007(5)
C313 .090(7) .064(6) .078(6) .003(5) .012(5) .016(5)
C314 .112(8) .086(7) .055(5) .008(6) .016(5) .019(5)
C315 .135(9) .097(8) .061(6) .029(7) .049(6) .011(5)
C316 .106(7) .075(7) .063(6) .029(6) .028(5) .010(5)
C321 .061(5) .058(6) .044(4) -.004(4) .003(4) .009(4)
C322 .160(19) .15(2) .039(9) -.118(16) .039(11) -.043(11)
C323 .22(3) .118(19) .039(11) -.063(18) -.016(13) -.004(11)
C324 .098(7) .109(9) .077(7) -.027(6) -.023(6) -.012(6)
C325 .072(12) .144(19) .056(11) -.054(12) -.031(9) -.026(11)
C326 .044(9) .054(11) .075(11) -.004(8) -.014(8) -.027(9)
C322' .088(12) .044(11) .063(10) -.031(9) -.010(9) -.022(8)
C323' .085(12) .068(13) .056(10) -.041(10) .007(9) -.001(9)
C325' .12(2) .31(4) .15(2) -.11(2) -.056(17) .15(2)
C326' .121(15) .044(11) .065(11) -.019(10) .009(10) .022(9)
C331 .059(5) .068(6) .046(5) -.007(4) .006(4) .010(4)
C332 .079(6) .067(6) .078(6) -.006(5) .005(5) -.004(5)
C333 .104(8) .082(7) .112(8) -.015(6) .007(6) -.014(6)
C334 .168(11) .054(7) .110(8) .001(7) .023(8) -.004(6)
C335 .125(9) .088(8) .100(8) .039(7) -.007(7) .009(6)
C336 .097(7) .064(6) .079(6) -.004(5) -.007(5) .006(5)
O11 .235(12) .243(14) .388(18) -.028(11) -.133(12) -.017(12)
O12 .238(14) .196(13) .75(3) .028(11) -.141(18) -.108(17)
C1 .28(2) .122(12) .34(2) -.055(12) -.204(17) -.061(13)

loop_
_atom_type_symbol
_atom_type_description
_atom_type_oxidation_number
_atom_type_number_in_cell
_atom_type_scat_dispersion_real
_atom_type_scat_dispersion_imag
_atom_type_scat_source
C ? 0 224 .002 .002 'Int. Tables Vol IV Tables 2.2B and 2.3.1'
O ? 0 16 .008 .006 'Int. Tables Vol IV Tables 2.2B and 2.3.1'
H ? 0 192 0 0 'Int. Tables Vol IV Tables 2.2B and 2.3.1'
Ag ? 0 4 -1.085 1.101 'Int. Tables Vol IV Tables 2.2B and 2.3.1'
P ? 0 12 .09 .095 'Int. Tables Vol IV Tables 2.2B and 2.3.1'

loop_
_diffrn_attenuator_code
_diffrn_attenuator_scale
? ?

loop_
_geom_angle_atom_site_label_1
_geom_angle_atom_site_label_2
_geom_angle_atom_site_label_3
_geom_angle_site_symmetry_1
_geom_angle_site_symmetry_2
_geom_angle_site_symmetry_3
_geom_angle
_geom_angle_publ_flag
O1 Ag O1' . . . 27.5(7) ?
O1 Ag P1 . . . 88.1(2) ?
O1 Ag P2 . . . 99.7(2) ?
O1 Ag P3 . . . 116.2(2) ?
O1' Ag P1 . . . 113.3(6) ?
O1' Ag P2 . . . 99.2(6) ?
O1' Ag P3 . . . 93.0(6) ?
P1 Ag P2 . . . 111.32(8) ?
P1 Ag P3 . . . 119.95(7) ?
P2 Ag P3 . . . 116.41(8) ?
O1 C0 O2 . . . 121.6(10) ?
O1 C0 O1' . . . 60.3(13) ?
O1 C0 O2' . . . 140(2) ?
O1 C0 H0 . . . 119.6(14) ?
O2 C0 O1' . . . 67.7(13) ?
O2 C0 O2' . . . 97.6(18) ?
O2 C0 H0 . . . 118.8(12) ?
O1' C0 O2' . . . 144(2) ?
O1' C0 H0 . . . 153.8(15) ?
O2' C0 H0 . . . 22.1(14) ?
Ag O1 C0 . . . 118.0(9) ?
Ag O1 O1' . . . 61.8(13) ?
C0 O1 O1' . . . 65.0(14) ?
C0 O2 O1' . . . 51.6(11) ?
C0 O2 O2' . . . 35.5(9) ?
O1' O2 O2' . . . 82.4(13) ?
Ag O1' C0 . . . 133.6(17) ?
Ag O1' O1 . . . 90.7(14) ?
Ag O1' O2 . . . 118.8(14) ?
C0 O1' O1 . . . 54.7(13) ?
C0 O1' O2 . . . 60.7(13) ?
O1 O1' O2 . . . 110.4(18) ?
C0 O2' O2 . . . 46.9(13) ?
C0 O2' H0 . . . 62(3) ?
O2 O2' H0 . . . 108(4) ?
Ag P1 C111 . . . 117.8(3) ?
Ag P1 C121 . . . 111.1(2) ?
Ag P1 C131 . . . 115.4(3) ?
C111 P1 C121 . . . 102.6(3) ?
C111 P1 C131 . . . 103.9(4) ?
C121 P1 C131 . . . 104.5(3) ?
P1 C111 C112 . . . 126.4(9) ?
P1 C111 C116 . . . 115.0(9) ?
P1 C111 C112' . . . 123.3(9) ?
P1 C111 C116' . . . 118.5(8) ?
C112 C111 C116 . . . 117.4(12) ?
C112 C111 C112' . . . 20.9(10) ?
C112 C111 C116' . . . 106.0(11) ?
C116 C111 C112' . . . 111.4(12) ?
C116 C111 C116' . . . 44.9(12) ?
C112' C111 C116' . . . 117.1(11) ?
C111 C112 C113 . . . 121.4(14) ?
C111 C112 C112' . . . 79(3) ?
C111 C112 H112 . . . 119.0(15) ?
C111 C112 H112' . . . 101.0(11) ?
C113 C112 C112' . . . 87(3) ?
C113 C112 H112 . . . 119.6(15) ?
C113 C112 H112' . . . 105.4(13) ?
C112' C112 H112 . . . 104(3) ?
C112' C112 H112' . . . 42(2) ?
H112 C112 H112' . . . 61.6(10) ?
C112 C113 C114 . . . 120.2(16) ?
C112 C113 C112' . . . 20.0(9) ?
C112 C113 C114' . . . 119.0(14) ?
C112 C113 H113 . . . 120.3(11) ?
C114 C113 C112' . . . 121.0(16) ?
C114 C113 C114' . . . 9.2(15) ?
C114 C113 H113 . . . 119.5(15) ?
C112' C113 C114' . . . 123.5(12) ?
C112' C113 H113 . . . 116.1(11) ?
C114' C113 H113 . . . 119.6(12) ?
C113 C114 C115 . . . 112(2) ?
C113 C114 C114' . . . 39(6) ?
C113 C114 C115' . . . 107(2) ?
C113 C114 H114 . . . 125(3) ?
C113 C114 H114' . . . 108(3) ?
C115 C114 C114' . . . 125(8) ?
C115 C114 C115' . . . 53(2) ?
C115 C114 H114 . . . 123(3) ?
C115 C114 H114' . . . 133(3) ?
C114' C114 C115' . . . 87(7) ?
C114' C114 H114 . . . 102(7) ?
C114' C114 H114' . . . 101(8) ?
C115' C114 H114 . . . 105(2) ?
C115' C114 H114' . . . 133(3) ?
H114 C114 H114' . . . 27.9(9) ?
C114 C115 C116 . . . 119(2) ?
C114 C115 C114' . . . 8.8(14) ?
C114 C115 C115' . . . 60.7(18) ?
C114 C115 C116' . . . 98(2) ?
C114 C115 H115 . . . 121(3) ?
C116 C115 C114' . . . 110(2) ?
C116 C115 C115' . . . 90(2) ?
C116 C115 C116' . . . 39.4(12) ?
C116 C115 H115 . . . 120(2) ?
C114' C115 C115' . . . 55.7(16) ?
C114' C115 C116' . . . 90.1(16) ?
C114' C115 H115 . . . 129(2) ?
C115' C115 C116' . . . 51.5(15) ?
C115' C115 H115 . . . 123(3) ?
C116' C115 H115 . . . 131(3) ?
C111 C116 C115 . . . 122.2(17) ?
C111 C116 C115' . . . 95.2(13) ?
C111 C116 C116' . . . 73.9(17) ?
C111 C116 H116 . . . 119(2) ?
C115 C116 C115' . . . 41.7(15) ?
C115 C116 C116' . . . 85(2) ?
C115 C116 H116 . . . 119(2) ?
C115' C116 C116' . . . 44.2(13) ?
C115' C116 H116 . . . 132(2) ?
C116' C116 H116 . . . 111(2) ?
C111 C112' C112 . . . 80(3) ?
C111 C112' C113 . . . 117.3(12) ?
C111 C112' H112 . . . 104.7(12) ?
C111 C112' H112' . . . 121.4(14) ?
C112 C112' C113 . . . 73(3) ?
C112 C112' H112 . . . 52(3) ?
C112 C112' H112' . . . 118(3) ?
C113 C112' H112 . . . 101.2(11) ?
C113 C112' H112' . . . 121.3(14) ?
H112 C112' H112' . . . 65.3(10) ?
C113 C114' C114 . . . 132(7) ?
C113 C114' C115 . . . 112.7(18) ?
C113 C114' C115' . . . 120.0(18) ?
C113 C114' H114 . . . 140.5(18) ?
C113 C114' H114' . . . 120(2) ?
C114 C114' C115 . . . 46(7) ?
C114 C114' C115' . . . 80(7) ?
C114 C114' H114 . . . 61(6) ?
C114 C114' H114' . . . 60(7) ?
C115 C114' C115' . . . 48.7(15) ?
C115 C114' H114 . . . 100.7(18) ?
C115 C114' H114' . . . 106.3(19) ?
C115' C114' H114 . . . 98(2) ?
C115' C114' H114' . . . 120(2) ?
H114 C114' H114' . . . 24.9(5) ?
C114 C115' C115 . . . 66(2) ?
C114 C115' C116 . . . 95.6(17) ?
C114 C115' C114' . . . 12.6(15) ?
C114 C115' C116' . . . 122(2) ?
C114 C115' H115' . . . 116(2) ?
C115 C115' C116 . . . 48.0(15) ?
C115 C115' C114' . . . 75.6(19) ?
C115 C115' C116' . . . 81.4(18) ?
C115 C115' H115' . . . 113(2) ?
C116 C115' C114' . . . 97.6(15) ?
C116 C115' C116' . . . 34.1(11) ?
C116 C115' H115' . . . 132(2) ?
C114' C115' C116' . . . 118.9(19) ?
C114' C115' H115' . . . 121(2) ?
C116' C115' H115' . . . 120(2) ?
C111 C116' C115 . . . 98.5(14) ?
C111 C116' C116 . . . 61.2(14) ?
C111 C116' C115' . . . 118.1(15) ?
C111 C116' H116' . . . 120.4(15) ?
C115 C116' C116 . . . 55.5(17) ?
C115 C116' C115' . . . 47.1(14) ?
C115 C116' H116' . . . 121.3(18) ?
C116 C116' C115' . . . 102(2) ?
C116 C116' H116' . . . 105.2(18) ?
C115' C116' H116' . . . 121.5(17) ?
P1 C121 C122 . . . 120.9(6) ?
P1 C121 C126 . . . 120.6(6) ?
C122 C121 C126 . . . 118.2(7) ?
C121 C122 C123 . . . 120.9(8) ?
C121 C122 H122 . . . 119.7(7) ?
C123 C122 H122 . . . 119.4(8) ?
C122 C123 C124 . . . 119.2(9) ?
C122 C123 H123 . . . 120.4(10) ?
C124 C123 H123 . . . 120.3(9) ?
C123 C124 C125 . . . 119.8(8) ?
C123 C124 H124 . . . 120.0(10) ?
C125 C124 H124 . . . 120.1(10) ?
C124 C125 C126 . . . 121.1(9) ?
C124 C125 H125 . . . 119.5(9) ?
C126 C125 H125 . . . 119.4(9) ?
C121 C126 C125 . . . 120.7(8) ?
C121 C126 H126 . . . 119.5(8) ?
C125 C126 H126 . . . 119.8(9) ?
P1 C131 C132 . . . 118.0(6) ?
P1 C131 C136 . . . 125.1(6) ?
C132 C131 C136 . . . 116.9(7) ?
C131 C132 C133 . . . 122.2(8) ?
C131 C132 H132 . . . 118.9(8) ?
C133 C132 H132 . . . 118.9(9) ?
C132 C133 C134 . . . 120.0(9) ?
C132 C133 H133 . . . 120.1(10) ?
C134 C133 H133 . . . 119.9(10) ?
C133 C134 C135 . . . 119.1(9) ?
C133 C134 H134 . . . 120.5(10) ?
C135 C134 H134 . . . 120.4(10) ?
C134 C135 C136 . . . 120.1(9) ?
C134 C135 H135 . . . 119.8(10) ?
C136 C135 H135 . . . 120.0(10) ?
C131 C136 C135 . . . 121.6(9) ?
C131 C136 H136 . . . 119.2(9) ?
C135 C136 H136 . . . 119.1(9) ?
Ag P2 C211 . . . 115.1(3) ?
Ag P2 C221 . . . 112.9(2) ?
Ag P2 C231 . . . 115.6(2) ?
C211 P2 C221 . . . 103.9(4) ?
C211 P2 C231 . . . 103.8(4) ?
C221 P2 C231 . . . 104.2(4) ?
P2 C211 C212 . . . 119.2(6) ?
P2 C211 C216 . . . 123.7(6) ?
C212 C211 C216 . . . 117.1(8) ?
C211 C212 C213 . . . 121.6(9) ?
C211 C212 H212 . . . 119.1(9) ?
C213 C212 H212 . . . 119.2(10) ?
C212 C213 C214 . . . 120.6(10) ?
C212 C213 H213 . . . 119.9(11) ?
C214 C213 H213 . . . 119.4(10) ?
C213 C214 C215 . . . 118.5(9) ?
C213 C214 H214 . . . 121.3(12) ?
C215 C214 H214 . . . 120.1(12) ?
C214 C215 C216 . . . 120.9(10) ?
C214 C215 H215 . . . 119.7(10) ?
C216 C215 H215 . . . 119.4(10) ?
C211 C216 C215 . . . 121.0(9) ?
C211 C216 H216 . . . 119.6(8) ?
C215 C216 H216 . . . 119.4(9) ?
P2 C221 C222 . . . 115.9(6) ?
P2 C221 C226 . . . 124.1(6) ?
C222 C221 C226 . . . 119.9(7) ?
C221 C222 C223 . . . 119.0(8) ?
C221 C222 H222 . . . 120.5(7) ?
C223 C222 H222 . . . 120.5(8) ?
C222 C223 C224 . . . 120.1(8) ?
C222 C223 H223 . . . 119.8(10) ?
C224 C223 H223 . . . 120.0(9) ?
C223 C224 C225 . . . 120.5(8) ?
C223 C224 H224 . . . 119.8(9) ?
C225 C224 H224 . . . 119.8(10) ?
C224 C225 C226 . . . 120.5(8) ?
C224 C225 H225 . . . 119.8(8) ?
C226 C225 H225 . . . 119.7(8) ?
C221 C226 C225 . . . 119.9(7) ?
C221 C226 H226 . . . 120.2(7) ?
C225 C226 H226 . . . 119.9(8) ?
P2 C231 C232 . . . 119.6(6) ?
P2 C231 C236 . . . 122.0(6) ?
C232 C231 C236 . . . 118.4(7) ?
C231 C232 C233 . . . 121.2(7) ?
C231 C232 H232 . . . 119.3(8) ?
C233 C232 H232 . . . 119.5(8) ?
C232 C233 C234 . . . 119.9(8) ?
C232 C233 H233 . . . 120.0(9) ?
C234 C233 H233 . . . 120.1(9) ?
C233 C234 C235 . . . 120.6(9) ?
C233 C234 H234 . . . 119.8(9) ?
C235 C234 H234 . . . 119.6(9) ?
C234 C235 C236 . . . 119.4(8) ?
C234 C235 H235 . . . 120.3(10) ?
C236 C235 H235 . . . 120.3(9) ?
C231 C236 C235 . . . 120.5(8) ?
C231 C236 H236 . . . 119.8(8) ?
C235 C236 H236 . . . 119.7(8) ?
Ag P3 C311 . . . 118.7(2) ?
Ag P3 C321 . . . 114.3(2) ?
Ag P3 C331 . . . 112.5(3) ?
C311 P3 C321 . . . 102.2(3) ?
C311 P3 C331 . . . 102.8(3) ?
C321 P3 C331 . . . 104.7(3) ?
P3 C311 C312 . . . 118.3(6) ?
P3 C311 C316 . . . 122.4(6) ?
C312 C311 C316 . . . 119.3(7) ?
C311 C312 C313 . . . 121.2(7) ?
C311 C312 H312 . . . 119.4(8) ?
C313 C312 H312 . . . 119.4(8) ?
C312 C313 C314 . . . 119.4(8) ?
C312 C313 H313 . . . 120.3(8) ?
C314 C313 H313 . . . 120.4(8) ?
C313 C314 C315 . . . 118.7(8) ?
C313 C314 H314 . . . 120.6(9) ?
C315 C314 H314 . . . 120.7(9) ?
C314 C315 C316 . . . 122.1(9) ?
C314 C315 H315 . . . 118.8(9) ?
C316 C315 H315 . . . 119.1(9) ?
C311 C316 C315 . . . 119.3(8) ?
C311 C316 H316 . . . 120.3(8) ?
C315 C316 H316 . . . 120.4(9) ?
P3 C321 C322 . . . 123.3(9) ?
P3 C321 C326 . . . 122.3(8) ?
P3 C321 C322' . . . 115.7(8) ?
P3 C321 C326' . . . 124.8(8) ?
C322 C321 C326 . . . 114.4(11) ?
C322 C321 C322' . . . 30.2(10) ?
C322 C321 C326' . . . 104.5(11) ?
C326 C321 C322' . . . 114.6(10) ?
C326 C321 C326' . . . 27.6(9) ?
C322' C321 C326' . . . 119.5(10) ?
C321 C322 C323 . . . 121.8(17) ?
C321 C322 C322' . . . 67.3(17) ?
C321 C322 C323' . . . 117.3(16) ?
C321 C322 H322 . . . 117.9(15) ?
C321 C322 H322' . . . 85.8(10) ?
C323 C322 C322' . . . 108(2) ?
C323 C322 C323' . . . 31.5(12) ?
C323 C322 H322 . . . 120.3(16) ?
C323 C322 H322' . . . 121.7(15) ?
C322' C322 C323' . . . 78(2) ?
C322' C322 H322 . . . 95(2) ?
C322' C322 H322' . . . 32.5(16) ?
C323' C322 H322 . . . 115.6(15) ?
C323' C322 H322' . . . 91.1(13) ?
H322 C322 H322' . . . 63.0(11) ?
C322 C323 C324 . . . 122.3(16) ?
C322 C323 C322' . . . 23.2(10) ?
C322 C323 C323' . . . 73(2) ?
C322 C323 H323 . . . 120(2) ?
C322 C323 H323' . . . 96.1(16) ?
C324 C323 C322' . . . 113.1(15) ?
C324 C323 C323' . . . 99(3) ?
C324 C323 H323 . . . 117(2) ?
C324 C323 H323' . . . 114.3(17) ?
C322' C323 C323' . . . 51.4(17) ?
C322' C323 H323 . . . 123(2) ?
C322' C323 H323' . . . 81.6(12) ?
C323' C323 H323 . . . 96(2) ?
C323' C323 H323' . . . 40.5(15) ?
H323 C323 H323' . . . 55.3(10) ?
C323 C324 C325 . . . 124.5(13) ?
C323 C324 C323' . . . 29.3(12) ?
C323 C324 C325' . . . 112.9(14) ?
C323 C324 H324 . . . 117.2(12) ?
C325 C324 C323' . . . 117.5(12) ?
C325 C324 C325' . . . 14.4(12) ?
C325 C324 H324 . . . 118.3(11) ?
C323' C324 C325' . . . 112.3(14) ?
C323' C324 H324 . . . 116.0(9) ?
C325' C324 H324 . . . 128.9(14) ?
C324 C325 C326 . . . 116.2(14) ?
C324 C325 C325' . . . 95(5) ?
C324 C325 C326' . . . 112.4(14) ?
C324 C325 H325 . . . 122.3(15) ?
C324 C325 H325' . . . 136.4(19) ?
C326 C325 C325' . . . 56(6) ?
C326 C325 C326' . . . 25.3(8) ?
C326 C325 H325 . . . 121.5(14) ?
C326 C325 H325' . . . 106.0(15) ?
C325' C325 C326' . . . 31(5) ?
C325' C325 H325 . . . 116(6) ?
C325' C325 H325' . . . 99(6) ?
C326' C325 H325 . . . 119.3(15) ?
C326' C325 H325' . . . 100.7(15) ?
H325 C325 H325' . . . 18.7(4) ?
C321 C326 C325 . . . 119.2(12) ?
C321 C326 C325' . . . 113.6(15) ?
C321 C326 C326' . . . 85(2) ?
C321 C326 H326 . . . 120.0(13) ?
C321 C326 H326' . . . 103.0(9) ?
C325 C326 C325' . . . 11.8(13) ?
C325 C326 C326' . . . 74(2) ?
C325 C326 H326 . . . 120.8(13) ?
C325 C326 H326' . . . 96.3(11) ?
C325' C326 C326' . . . 62(2) ?
C325' C326 H326 . . . 125.6(17) ?
C325' C326 H326' . . . 87.8(15) ?
C326' C326 H326 . . . 114(2) ?
C326' C326 H326' . . . 41.2(16) ?
H326 C326 H326' . . . 72.4(9) ?
C321 C322' C322 . . . 82.6(18) ?
C321 C322' C323 . . . 105.3(11) ?
C321 C322' C323' . . . 121.9(13) ?
C321 C322' H322 . . . 106.2(11) ?
C321 C322' H322' . . . 119.7(14) ?
C322 C322' C323 . . . 49.1(18) ?
C322 C322' C323' . . . 72.4(19) ?
C322 C322' H322 . . . 50.8(19) ?
C322 C322' H322' . . . 122(3) ?
C323 C322' C323' . . . 24.6(10) ?
C323 C322' H322 . . . 85.1(11) ?
C323 C322' H322' . . . 133.3(15) ?
C323' C322' H322 . . . 97.0(12) ?
C323' C322' H322' . . . 118.0(15) ?
H322 C322' H322' . . . 71.7(10) ?
C322 C323' C323 . . . 75(2) ?
C322 C323' C324 . . . 103.6(13) ?
C322 C323' C322' . . . 30.0(11) ?
C322 C323' H323 . . . 100.7(13) ?
C322 C323' H323' . . . 124.2(17) ?
C323 C323' C324 . . . 52(2) ?
C323 C323' C322' . . . 104(2) ?
C323 C323' H323 . . . 47.9(16) ?
C323 C323' H323' . . . 109(2) ?
C324 C323' C322' . . . 116.2(12) ?
C324 C323' H323 . . . 82.3(9) ?
C324 C323' H323' . . . 122.8(13) ?
C322' C323' H323 . . . 127.7(14) ?
C322' C323' H323' . . . 120.9(15) ?
H323 C323' H323' . . . 61.2(8) ?
C324 C325' C325 . . . 70(5) ?
C324 C325' C326 . . . 123(2) ?
C324 C325' C326' . . . 128(2) ?
C324 C325' H325 . . . 103.3(17) ?
C324 C325' H325' . . . 116(2) ?
C325 C325' C326 . . . 112(6) ?
C325 C325' C326' . . . 141(7) ?
C325 C325' H325 . . . 48(5) ?
C325 C325' H325' . . . 59(5) ?
C326 C325' C326' . . . 28.9(11) ?
C326 C325' H325 . . . 121(2) ?
C326 C325' H325' . . . 112(2) ?
C326' C325' H325 . . . 129(2) ?
C326' C325' H325' . . . 116(2) ?
H325 C325' H325' . . . 12.9(4) ?
C321 C326' C325 . . . 115.8(13) ?
C321 C326' C326 . . . 67.9(18) ?
C321 C326' C325' . . . 117.6(18) ?
C321 C326' H326 . . . 90.5(9) ?
C321 C326' H326' . . . 121.8(14) ?
C325 C326' C326 . . . 81(2) ?
C325 C326' C325' . . . 8.3(16) ?
C325 C326' H326 . . . 99.6(13) ?
C325 C326' H326' . . . 121.6(16) ?
C326 C326' C325' . . . 89(2) ?
C326 C326' H326 . . . 39.6(16) ?
C326 C326' H326' . . . 112(2) ?
C325' C326' H326 . . . 107.4(18) ?
C325' C326' H326' . . . 121(2) ?
H326 C326' H326' . . . 71.9(10) ?
P3 C331 C332 . . . 118.2(6) ?
P3 C331 C336 . . . 125.1(6) ?
C332 C331 C336 . . . 116.7(7) ?
C331 C332 C333 . . . 121.9(8) ?
C331 C332 H332 . . . 119.1(8) ?
C333 C332 H332 . . . 118.9(8) ?
C332 C333 C334 . . . 120.4(9) ?
C332 C333 H333 . . . 119.5(9) ?
C334 C333 H333 . . . 120.1(9) ?
C333 C334 C335 . . . 119.6(9) ?
C333 C334 H334 . . . 119.8(10) ?
C335 C334 H334 . . . 120.6(10) ?
C334 C335 C336 . . . 120.5(9) ?
C334 C335 H335 . . . 119.5(10) ?
C336 C335 H335 . . . 120.0(9) ?
C331 C336 C335 . . . 120.8(8) ?
C331 C336 H336 . . . 119.7(8) ?
C335 C336 H336 . . . 119.5(9) ?
O12 O11 C1 . . . 35.4(6) ?
O11 O12 C1 . . . 34.5(8) ?
O11 O12 H12 . . '3 655' 77.5(8) ?
C1 O12 H12 . . '3 655' 110.3(12) ?
O11 C1 O12 . . . 110.2(11) ?
O11 C1 H1 . . '3 655' 124.2(11) ?
O12 C1 H1 . . '3 655' 125.7(13) ?
C0 H0 O2' . . . 96(4) ?
C112 H112 C112' . . . 24.1(12) ?
C114 H114 C114' . . . 17(2) ?
C114 H114 H114' . . . 67.7(18) ?
C114' H114 H114' . . . 69.5(13) ?
C112 H112' C112' . . . 20.4(12) ?
C114 H114' C114' . . . 18(2) ?
C114 H114' H114 . . . 84.3(18) ?
C114' H114' H114 . . . 85.6(15) ?
C322 H322 C322' . . . 33.8(13) ?
C323 H323 C323' . . . 36.3(15) ?
C325 H325 C325' . . . 15.3(17) ?
C325 H325 H325' . . . 52.0(9) ?
C325' H325 H325' . . . 38.9(12) ?
C326 H326 C326' . . . 26.8(11) ?
C322 H322' C322' . . . 25.0(13) ?
C323 H323' C323' . . . 30.4(12) ?
C325 H325' C325' . . . 21(2) ?
C325 H325' H325 . . . 109.3(11) ?
C325' H325' H325 . . . 128.2(15) ?
C326 H326' C326' . . . 27.3(12) ?

loop_
_geom_bond_atom_site_label_1
_geom_bond_atom_site_label_2
_geom_bond_site_symmetry_1
_geom_bond_site_symmetry_2
_geom_bond_distance
_geom_bond_publ_flag
Ag O1 . . 2.507(9) ?
Ag O1' . . 2.21(2) ?
Ag P1 . . 2.527(2) ?
Ag P2 . . 2.533(2) ?
Ag P3 . . 2.511(3) ?
C0 O1 . . 1.087(16) ?
C0 O2 . . 1.344(17) ?
C0 O1' . . 1.21(3) ?
C0 O2' . . 1.07(3) ?
C0 H0 . . .951(10) ?
O1 O1' . . 1.16(3) ?
O2 O1' . . 1.43(2) ?
O2 O2' . . 1.82(3) ?
O2' H0 . . .41(3) ?
P1 C111 . . 1.823(8) ?
P1 C121 . . 1.825(7) ?
P1 C131 . . 1.795(8) ?
C111 C112 . . 1.362(18) ?
C111 C116 . . 1.36(2) ?
C111 C112' . . 1.357(17) ?
C111 C116' . . 1.491(18) ?
C112 C113 . . 1.38(2) ?
C112 C112' . . .49(2) ?
C112 H112 . . .957(18) ?
C112 H112' . . 1.258(17) ?
C113 C114 . . 1.42(3) ?
C113 C112' . . 1.441(18) ?
C113 C114' . . 1.19(3) ?
C113 H113 . . .953(9) ?
C114 C115 . . 1.45(4) ?
C114 C114' . . .31(4) ?
C114 C115' . . 1.38(4) ?
C114 H114 . . .91(3) ?
C114 H114' . . .85(3) ?
C115 C116 . . 1.42(3) ?
C115 C114' . . 1.64(3) ?
C115 C115' . . 1.27(4) ?
C115 C116' . . 1.72(3) ?
C115 H115 . . .95(3) ?
C116 C115' . . 1.91(3) ?
C116 C116' . . 1.10(3) ?
C116 H116 . . .951(19) ?
C112' H112 . . 1.176(16) ?
C112' H112' . . .951(16) ?
C114' C115' . . 1.40(3) ?
C114' H114 . . 1.02(2) ?
C114' H114' . . .96(2) ?
C115' C116' . . 1.36(3) ?
C115' H115' . . .96(2) ?
C116' H116' . . .953(17) ?
C121 C122 . . 1.387(11) ?
C121 C126 . . 1.383(11) ?
C122 C123 . . 1.391(12) ?
C122 H122 . . .952(9) ?
C123 C124 . . 1.390(15) ?
C123 H123 . . .949(10) ?
C124 C125 . . 1.352(14) ?
C124 H124 . . .950(8) ?
C125 C126 . . 1.378(12) ?
C125 H125 . . .952(10) ?
C126 H126 . . .952(8) ?
C131 C132 . . 1.401(11) ?
C131 C136 . . 1.390(12) ?
C132 C133 . . 1.369(13) ?
C132 H132 . . .953(9) ?
C133 C134 . . 1.377(15) ?
C133 H133 . . .951(10) ?
C134 C135 . . 1.402(15) ?
C134 H134 . . .950(10) ?
C135 C136 . . 1.372(13) ?
C135 H135 . . .951(10) ?
C136 H136 . . .955(9) ?
P2 C211 . . 1.808(8) ?
P2 C221 . . 1.832(7) ?
P2 C231 . . 1.816(8) ?
C211 C212 . . 1.364(13) ?
C211 C216 . . 1.387(12) ?
C212 C213 . . 1.384(15) ?
C212 H212 . . .953(10) ?
C213 C214 . . 1.355(17) ?
C213 H213 . . .952(12) ?
C214 C215 . . 1.369(16) ?
C214 H214 . . .950(10) ?
C215 C216 . . 1.374(13) ?
C215 H215 . . .951(10) ?
C216 H216 . . .951(9) ?
C221 C222 . . 1.402(11) ?
C221 C226 . . 1.371(11) ?
C222 C223 . . 1.387(12) ?
C222 H222 . . .952(8) ?
C223 C224 . . 1.371(14) ?
C223 H223 . . .950(10) ?
C224 C225 . . 1.363(13) ?
C224 H224 . . .950(8) ?
C225 C226 . . 1.380(11) ?
C225 H225 . . .951(9) ?
C226 H226 . . .952(8) ?
C231 C232 . . 1.377(11) ?
C231 C236 . . 1.400(10) ?
C232 C233 . . 1.388(13) ?
C232 H232 . . .952(8) ?
C233 C234 . . 1.384(13) ?
C233 H233 . . .954(9) ?
C234 C235 . . 1.367(13) ?
C234 H234 . . .951(10) ?
C235 C236 . . 1.407(13) ?
C235 H235 . . .953(9) ?
C236 H236 . . .952(8) ?
P3 C311 . . 1.833(7) ?
P3 C321 . . 1.821(7) ?
P3 C331 . . 1.807(8) ?
C311 C312 . . 1.353(10) ?
C311 C316 . . 1.376(11) ?
C312 C313 . . 1.402(12) ?
C312 H312 . . .951(8) ?
C313 C314 . . 1.381(13) ?
C313 H313 . . .953(8) ?
C314 C315 . . 1.352(13) ?
C314 H314 . . .951(9) ?
C315 C316 . . 1.388(12) ?
C315 H315 . . .951(10) ?
C316 H316 . . .952(8) ?
C321 C322 . . 1.420(17) ?
C321 C326 . . 1.334(16) ?
C321 C322' . . 1.320(16) ?
C321 C326' . . 1.433(18) ?
C322 C323 . . 1.38(3) ?
C322 C322' . . .72(2) ?
C322 C323' . . 1.37(2) ?
C322 H322 . . 1.00(2) ?
C322 H322' . . 1.43(2) ?
C323 C324 . . 1.20(3) ?
C323 C322' . . 1.74(2) ?
C323 C323' . . .75(3) ?
C323 H323 . . .936(17) ?
C323 H323' . . 1.39(2) ?
C324 C325 . . 1.294(18) ?
C324 C323' . . 1.506(19) ?
C324 C325' . . 1.37(3) ?
C324 H324 . . .951(9) ?
C325 C326 . . 1.54(2) ?
C325 C325' . . .34(3) ?
C325 C326' . . 1.50(2) ?
C325 H325 . . .970(17) ?
C325 H325' . . .810(18) ?
C326 C325' . . 1.38(3) ?
C326 C326' . . .67(2) ?
C326 H326 . . .941(15) ?
C326 H326' . . 1.352(15) ?
C322' C323' . . 1.40(2) ?
C322' H322 . . 1.288(16) ?
C322' H322' . . .913(15) ?
C323' H323 . . 1.255(15) ?
C323' H323' . . .957(15) ?
C325' C326' . . 1.22(3) ?
C325' H325 . . 1.16(2) ?
C325' H325' . . .93(3) ?
C326' H326 . . 1.353(17) ?
C326' H326' . . .958(16) ?
C331 C332 . . 1.375(11) ?
C331 C336 . . 1.404(11) ?
C332 C333 . . 1.369(13) ?
C332 H332 . . .953(8) ?
C333 C334 . . 1.358(14) ?
C333 H333 . . .952(9) ?
C334 C335 . . 1.364(14) ?
C334 H334 . . .951(9) ?
C335 C336 . . 1.372(13) ?
C335 H335 . . .952(10) ?
C336 H336 . . .953(8) ?
O11 O12 . . 1.851(15) ?
O11 C1 . . 1.116(16) ?
O12 C1 . . 1.141(14) ?
O12 H12 . '3 655' .940(11) ?
C1 H1 . '3 655' .948(9) ?
H114 H114' . . .4302(2) ?
H325 H325' . . .32978(16) ?

loop_
_geom_contact_atom_site_label_1
_geom_contact_atom_site_label_2
_geom_contact_distance
_geom_contact_site_symmetry_1
_geom_contact_site_symmetry_2
_geom_contact_publ_flag
Ag C0 3.166(10) . . ?
Ag O2 3.156(10) . . ?
Ag C111 3.743(7) . . ?
Ag C116 3.80(2) . . ?
Ag C116' 3.884(17) . . ?
Ag C121 3.611(7) . . ?
Ag C131 3.674(7) . . ?
Ag C132 3.713(9) . . ?
Ag C211 3.684(7) . . ?
Ag C212 3.978(10) . . ?
Ag C221 3.657(7) . . ?
Ag C222 3.880(8) . . ?
Ag C231 3.700(7) . . ?
Ag C232 3.917(9) . . ?
Ag C311 3.753(7) . . ?
Ag C312 3.976(8) . . ?
Ag C321 3.659(7) . . ?
Ag C322 3.885(18) . . ?
Ag C322' 3.986(15) . . ?
Ag C331 3.611(8) . . ?
Ag C332 3.792(9) . . ?
Ag H116 3.1986(17) . . ?
Ag H116' 3.3135(13) . . ?
Ag H132 3.070(2) . . ?
Ag H212 3.566(2) . . ?
Ag H222 3.4694(16) . . ?
Ag H232 3.442(3) . . ?
Ag H312 3.4660(15) . . ?
Ag H322 3.3413(14) . . ?
Ag H332 3.299(2) . . ?
C0 H12 2.637(14) . '3 655' ?
O1 O2 2.126(15) . . ?
O1 O2' 2.03(3) . . ?
O1 P1 3.499(10) . . ?
O1 C116 3.11(2) . . ?
O1 H0 1.762(9) . . ?
O1 H116 2.183(10) . . ?
O2 P2 3.589(10) . . ?
O2 O11 2.856(15) . . ?
O2 O12 2.746(15) . . ?
O2 H0 1.987(10) . . ?
O2 H222 2.631(10) . . ?
O2 H312 2.426(9) . . ?
O2 H12 1.822(10) . '3 655' ?
O1' O2' 2.16(3) . . ?
O1' P2 3.62(2) . . ?
O1' P3 3.43(2) . . ?
O1' H0 2.10(2) . . ?
O1' H312 2.40(2) . . ?
O2' H333 2.57(2) . '2 545' ?
O2' H12 2.29(3) . '3 655' ?
P1 C112 2.851(17) . . ?
P1 C116 2.70(2) . . ?
P1 C112' 2.807(15) . . ?
P1 C116' 2.853(17) . . ?
P1 C122 2.803(8) . . ?
P1 C126 2.795(9) . . ?
P1 C132 2.747(9) . . ?
P1 C136 2.833(9) . . ?
P1 P2 4.178(3) . . ?
P1 P3 4.362(3) . . ?
P1 H112 2.984(2) . . ?
P1 H116 2.721(3) . . ?
P1 H112' 2.947(2) . . ?
P1 H116' 2.951(3) . . ?
P1 H122 2.895(3) . . ?
P1 H126 2.881(3) . . ?
P1 H132 2.806(3) . . ?
P1 H136 2.958(2) . . ?
P1 H322 3.227(3) . . ?
C111 C113 2.390(11) . . ?
C111 C114 2.84(3) . . ?
C111 C115 2.44(3) . . ?
C111 C114' 2.74(2) . . ?
C111 C115' 2.45(2) . . ?
C111 C121 2.847(10) . . ?
C111 C126 3.173(11) . . ?
C111 C131 2.849(12) . . ?
C111 H112 2.009(8) . . ?
C111 H116 2.004(8) . . ?
C111 H112' 2.023(8) . . ?
C111 H116' 2.137(8) . . ?
C111 H126 2.799(8) . . ?
C112 C114 2.43(3) . . ?
C112 C115 2.76(3) . . ?
C112 C116 2.33(3) . . ?
C112 C114' 2.22(3) . . ?
C112 C115' 2.57(3) . . ?
C112 C116' 2.28(2) . . ?
C112 C131 3.241(19) . . ?
C112 C136 3.29(2) . . ?
C112 H113 2.034(17) . . ?
C113 C115 2.37(3) . . ?
C113 C116 2.71(2) . . ?
C113 C115' 2.25(2) . . ?
C113 C116' 2.70(2) . . ?
C113 H112 2.030(10) . . ?
C113 H114 2.085(10) . . ?
C113 H112' 2.099(10) . . ?
C113 H114' 1.869(10) . . ?
C114 C116 2.47(4) . . ?
C114 C112' 2.49(3) . . ?
C114 C116' 2.40(4) . . ?
C114 H113 2.06(3) . . ?
C114 H115 2.10(3) . . ?
C114 H115' 2.00(3) . . ?
C115 C112' 2.71(3) . . ?
C115 H114 2.09(3) . . ?
C115 H116 2.06(3) . . ?
C115 H114' 2.12(3) . . ?
C115 H115' 1.87(3) . . ?
C115 H116' 2.36(3) . . ?
C116 C112' 2.25(3) . . ?
C116 C114' 2.52(3) . . ?
C116 H115 2.07(2) . . ?
C116 H115' 2.66(2) . . ?
C116 H116' 1.63(2) . . ?
C116 H126 2.78(2) . . ?
C112' C114' 2.32(3) . . ?
C112' C115' 2.75(3) . . ?
C112' C116' 2.43(2) . . ?
C112' C121 3.246(16) . . ?
C112' C126 3.395(16) . . ?
C112' C131 3.374(18) . . ?
C112' H113 2.048(15) . . ?
C114' C116' 2.38(3) . . ?
C114' H113 1.86(2) . . ?
C114' H115 2.36(2) . . ?
C114' H115' 2.07(2) . . ?
C115' C323 3.36(3) . . ?
C115' H114 1.84(2) . . ?
C115' H115 1.96(2) . . ?
C115' H116 2.64(2) . . ?
C115' H114' 2.05(2) . . ?
C115' H116' 2.03(2) . . ?
C115' H323 2.85(2) . . ?
C116' C322 2.89(3) . . ?
C116' C323 3.26(3) . . ?
C116' H115 2.45(2) . . ?
C116' H116 1.691(16) . . ?
C116' H115' 2.024(16) . . ?
C116' H322 2.247(17) . . ?
C121 C123 2.417(11) . . ?
C121 C124 2.782(11) . . ?
C121 C125 2.399(12) . . ?
C121 C131 2.864(10) . . ?
C121 C136 3.292(11) . . ?
C121 H122 2.034(8) . . ?
C121 H126 2.029(8) . . ?
C122 C124 2.399(12) . . ?
C122 C125 2.742(13) . . ?
C122 C126 2.377(12) . . ?
C122 C131 3.157(11) . . ?
C122 C136 3.303(12) . . ?
C122 H123 2.043(8) . . ?
C123 C125 2.372(14) . . ?
C123 C126 2.755(13) . . ?
C123 H122 2.036(9) . . ?
C123 H124 2.039(10) . . ?
C124 C126 2.377(12) . . ?
C124 H123 2.041(11) . . ?
C124 H125 2.000(11) . . ?
C125 H124 2.005(9) . . ?
C125 H126 2.027(9) . . ?
C126 H125 2.024(8) . . ?
C126 H212 2.893(9) . . ?
C131 C133 2.425(13) . . ?
C131 C134 2.805(12) . . ?
C131 C135 2.411(12) . . ?
C131 H112 2.861(7) . . ?
C131 H122 2.742(7) . . ?
C131 H132 2.039(7) . . ?
C131 H136 2.035(7) . . ?
C132 C134 2.378(13) . . ?
C132 C135 2.744(13) . . ?
C132 C136 2.378(13) . . ?
C132 H133 2.021(9) . . ?
C133 C135 2.395(15) . . ?
C133 C136 2.760(14) . . ?
C133 H132 2.011(10) . . ?
C133 H134 2.031(11) . . ?
C134 C136 2.404(14) . . ?
C134 H133 2.026(11) . . ?
C134 H135 2.049(11) . . ?
C135 H134 2.053(10) . . ?
C135 H136 2.017(10) . . ?
C136 H112 2.559(9) . . ?
C136 H122 2.861(9) . . ?
C136 H135 2.022(9) . . ?
P2 C212 2.745(10) . . ?
P2 C216 2.825(9) . . ?
P2 C222 2.751(8) . . ?
P2 C226 2.838(8) . . ?
P2 C232 2.768(9) . . ?
P2 C236 2.819(9) . . ?
P2 P3 4.286(4) . . ?
P2 H212 2.810(2) . . ?
P2 H216 2.940(2) . . ?
P2 H222 2.811(2) . . ?
P2 H226 2.960(3) . . ?
P2 H232 2.840(3) . . ?
P2 H236 2.923(3) . . ?
P2 H332 3.350(3) . . ?
C211 C213 2.399(13) . . ?
C211 C214 2.791(12) . . ?
C211 C215 2.403(13) . . ?
C211 C221 2.868(11) . . ?
C211 C231 2.852(11) . . ?
C211 C236 3.054(12) . . ?
C211 H212 2.009(8) . . ?
C211 H216 2.033(8) . . ?
C211 H236 2.582(8) . . ?
C212 C214 2.380(14) . . ?
C212 C215 2.716(14) . . ?
C212 C216 2.347(13) . . ?
C212 H213 2.034(10) . . ?
C213 C215 2.341(16) . . ?
C213 C216 2.723(15) . . ?
C213 H212 2.028(11) . . ?
C213 H214 2.019(11) . . ?
C214 C216 2.386(14) . . ?
C214 H213 2.002(13) . . ?
C214 H215 2.018(13) . . ?
C215 H214 2.021(10) . . ?
C215 H216 2.019(10) . . ?
C216 C221 3.085(12) . . ?
C216 C222 3.386(12) . . ?
C216 H215 2.019(9) . . ?
C221 C223 2.404(11) . . ?
C221 C224 2.756(11) . . ?
C221 C225 2.381(11) . . ?
C221 C231 2.878(10) . . ?
C221 H216 2.605(7) . . ?
C221 H222 2.056(8) . . ?
C221 H226 2.024(8) . . ?
C222 C224 2.390(12) . . ?
C222 C225 2.759(12) . . ?
C222 C226 2.400(12) . . ?
C222 H216 2.802(8) . . ?
C222 H223 2.034(8) . . ?
C223 C225 2.373(14) . . ?
C223 C226 2.759(12) . . ?
C223 H222 2.042(9) . . ?
C223 H224 2.019(10) . . ?
C224 C226 2.381(11) . . ?
C224 H123 2.757(9) . '4 455' ?
C224 H223 2.022(10) . . ?
C224 H225 2.013(10) . . ?
C225 H224 2.011(8) . . ?
C225 H226 2.029(8) . . ?
C225 H336 2.869(8) . 4 ?
C226 C231 3.109(10) . . ?
C226 H225 2.027(8) . . ?
C231 C233 2.409(12) . . ?
C231 C234 2.790(12) . . ?
C231 C235 2.438(12) . . ?
C231 H226 2.643(7) . . ?
C231 H232 2.021(7) . . ?
C231 H236 2.047(7) . . ?
C232 C234 2.399(13) . . ?
C232 C235 2.770(12) . . ?
C232 C236 2.386(11) . . ?
C232 H233 2.039(9) . . ?
C233 C235 2.389(13) . . ?
C233 C236 2.762(12) . . ?
C233 H232 2.033(9) . . ?
C233 H234 2.031(9) . . ?
C233 H323' 2.800(8) . 4 ?
C234 C236 2.396(13) . . ?
C234 H233 2.037(9) . . ?
C234 H235 2.023(9) . . ?
C234 H323' 2.508(9) . 4 ?
C235 H234 2.014(10) . . ?
C235 H236 2.053(10) . . ?
C235 H323' 2.608(10) . 4 ?
C236 H235 2.060(8) . . ?
P3 C312 2.746(8) . . ?
P3 C316 2.820(9) . . ?
P3 C322 2.858(16) . . ?
P3 C326 2.773(14) . . ?
P3 C322' 2.673(15) . . ?
P3 C326' 2.890(17) . . ?
P3 C332 2.740(9) . . ?
P3 C336 2.855(9) . . ?
P3 H132 3.380(2) . . ?
P3 H312 2.802(3) . . ?
P3 H316 2.930(2) . . ?
P3 H322 2.957(2) . . ?
P3 H326 2.876(3) . . ?
P3 H322' 2.708(2) . . ?
P3 H326' 3.059(3) . . ?
P3 H332 2.799(3) . . ?
P3 H336 2.988(2) . . ?
C311 C313 2.400(11) . . ?
C311 C314 2.780(11) . . ?
C311 C315 2.385(11) . . ?
C311 C321 2.843(9) . . ?
C311 C326 3.034(15) . . ?
C311 C326' 3.106(17) . . ?
C311 C331 2.845(10) . . ?
C311 H312 2.000(7) . . ?
C311 H316 2.030(7) . . ?
C311 H326 2.614(6) . . ?
C311 H326' 2.722(7) . . ?
C312 C314 2.402(12) . . ?
C312 C315 2.718(13) . . ?
C312 C316 2.355(12) . . ?
C312 H313 2.054(8) . . ?
C312 H326' 2.820(7) . . ?
C313 C315 2.351(13) . . ?
C313 C316 2.753(12) . . ?
C313 H312 2.045(9) . . ?
C313 H314 2.036(9) . . ?
C314 C316 2.398(12) . . ?
C314 H114 2.855(9) . 3 ?
C314 H313 2.036(9) . . ?
C314 H315 1.993(9) . . ?
C315 H314 2.012(9) . . ?
C315 H316 2.042(9) . . ?
C316 C331 3.059(11) . . ?
C316 H315 2.028(9) . . ?
C316 H326 2.795(8) . . ?
C321 C323 2.448(18) . . ?
C321 C324 2.777(11) . . ?
C321 C325 2.483(18) . . ?
C321 C323' 2.381(16) . . ?
C321 C325' 2.27(3) . . ?
C321 C331 2.872(10) . . ?
C321 C336 3.156(11) . . ?
C321 H322 2.085(7) . . ?
C321 H326 1.980(7) . . ?
C321 H322' 1.942(7) . . ?
C321 H326' 2.102(7) . . ?
C321 H336 2.716(7) . . ?
C322 C324 2.26(2) . . ?
C322 C325 2.68(3) . . ?
C322 C326 2.31(2) . . ?
C322 C325' 2.50(3) . . ?
C322 C326' 2.25(2) . . ?
C322 H116' 2.20(2) . . ?
C322 H323 2.022(16) . . ?
C322 H323' 2.064(16) . . ?
C323 C325 2.21(3) . . ?
C323 C326 2.70(2) . . ?
C323 C325' 2.14(3) . . ?
C323 C326' 2.58(2) . . ?
C323 H116' 2.81(2) . . ?
C323 H322 2.08(2) . . ?
C323 H324 1.84(2) . . ?
C323 H322' 2.46(2) . . ?
C324 C326 2.411(17) . . ?
C324 C322' 2.471(18) . . ?
C324 C326' 2.323(18) . . ?
C324 H323 1.827(9) . . ?
C324 H325 1.990(9) . . ?
C324 H323' 2.179(10) . . ?
C324 H325' 1.962(9) . . ?
C325 C322' 2.77(2) . . ?
C325 C323' 2.40(2) . . ?
C325 H324 1.935(15) . . ?
C325 H326 2.179(16) . . ?
C325 H326' 2.160(15) . . ?
C326 C322' 2.23(2) . . ?
C326 C323' 2.70(2) . . ?
C326 H325 2.210(14) . . ?
C326 H325' 1.929(14) . . ?
C322' C325' 2.66(3) . . ?
C322' C326' 2.38(2) . . ?
C322' C331 3.253(16) . . ?
C322' C336 3.268(17) . . ?
C322' H116' 2.794(16) . . ?
C322' H323 2.386(15) . . ?
C322' H323' 2.064(14) . . ?
C322' H336 2.753(15) . . ?
C323' C325' 2.39(3) . . ?
C323' C326' 2.77(2) . . ?
C323' H226 2.761(16) . '4 454' ?
C323' H322 2.016(16) . . ?
C323' H324 2.104(16) . . ?
C323' H322' 2.001(15) . . ?
C325' H324 2.10(2) . . ?
C325' H326 2.07(3) . . ?
C325' H326' 1.89(2) . . ?
C326' H325 2.147(17) . . ?
C326' H325' 1.831(17) . . ?
C331 C333 2.399(12) . . ?
C331 C334 2.785(12) . . ?
C331 C335 2.414(12) . . ?
C331 H316 2.594(7) . . ?
C331 H332 2.019(7) . . ?
C331 H336 2.051(7) . . ?
C332 C334 2.367(13) . . ?
C332 C335 2.725(13) . . ?
C332 C336 2.366(12) . . ?
C332 H333 2.016(8) . . ?
C333 C335 2.352(13) . . ?
C333 C336 2.732(13) . . ?
C333 H332 2.011(10) . . ?
C333 H334 2.008(10) . . ?
C334 C336 2.376(13) . . ?
C334 H333 2.012(11) . . ?
C334 H335 2.011(11) . . ?
C335 H334 2.022(10) . . ?
C335 H336 2.019(10) . . ?
C336 H316 2.884(8) . . ?
C336 H335 2.024(9) . . ?
O11 H1 1.826(11) . '3 655' ?
O11 H12 1.886(10) . '3 655' ?
O12 H233 2.612(12) . '2 545' ?
O12 H1 1.861(11) . '3 655' ?
C1 H12 1.712(8) . '3 655' ?
H112 H113 2.3513(14) . . ?
H112 H112' 1.1634(6) . . ?
H112 H136 2.1862(13) . . ?
H113 H112' 2.3569(9) . . ?
H113 H114' 2.1578(12) . . ?
H114 H115' 2.0484(7) . . ?
H115 H116 2.3607(12) . . ?
H115 H115' 2.1586(10) . . ?
H115 H325' 2.3789(9) . 3 ?
H116 H116' 1.6897(9) . . ?
H112' H136 2.378(2) . . ?
H114' H115' 2.3967(8) . . ?
H115' H116' 2.3444(9) . . ?
H115' H326' 2.1564(9) . 3 ?
H116' H322 1.6820(11) . . ?
H122 H123 2.3400(14) . . ?
H123 H124 2.3454(17) . . ?
H124 H125 2.2973(14) . . ?
H125 H126 2.3189(14) . . ?
H132 H133 2.3066(17) . . ?
H133 H134 2.3337(8) . . ?
H134 H135 2.3561(10) . . ?
H135 H136 2.3119(16) . . ?
H212 H213 2.3253(12) . . ?
H213 H214 2.3181(9) . . ?
H214 H215 2.3195(8) . . ?
H215 H216 2.3080(12) . . ?
H222 H223 2.3427(8) . . ?
H223 H224 2.3189(16) . . ?
H224 H225 2.3074(11) . . ?
H225 H226 2.3247(8) . . ?
H232 H233 2.3332(14) . . ?
H233 H234 2.3350(14) . . ?
H234 H235 2.3179(12) . . ?
H235 H236 2.3597(14) . . ?
H312 H313 2.3501(8) . . ?
H313 H314 2.3458(9) . . ?
H314 H315 2.2961(18) . . ?
H315 H316 2.3320(8) . . ?
H322 H323 2.3609(8) . . ?
H322 H322' 1.3248(9) . . ?
H322 H323' 2.3430(10) . . ?
H323 H324 2.0643(11) . . ?
H323 H323' 1.1547(10) . . ?
H324 H325 2.2735(9) . . ?
H324 H325' 2.3754(10) . . ?
H326 H325' 2.2768(9) . . ?
H326 H326' 1.3942(10) . . ?
H322' H323' 2.3290(8) . . ?
H325' H326' 2.1519(9) . . ?
H332 H333 2.299(2) . . ?
H333 H334 2.3078(11) . . ?
H334 H335 2.3173(10) . . ?
H335 H336 2.318(2) . . ?

loop_
_geom_hbond_atom_site_label_D
_geom_hbond_atom_site_label_H
_geom_hbond_atom_site_label_A
_geom_hbond_site_symmetry_D
_geom_hbond_site_symmetry_H
_geom_hbond_site_symmetry_A
_geom_hbond_distance_DH
_geom_hbond_distance_HA
_geom_hbond_distance_DA
_geom_hbond_angle_DHA
_geom_hbond_publ_flag
? ? ? ? ? ? ? ? ? ? ?

loop_
_geom_torsion_atom_site_label_1
_geom_torsion_atom_site_label_2
_geom_torsion_atom_site_label_3
_geom_torsion_atom_site_label_4
_geom_torsion_site_symmetry_1
_geom_torsion_site_symmetry_2
_geom_torsion_site_symmetry_3
_geom_torsion_site_symmetry_4
_geom_torsion
_geom_torsion_publ_flag
? ? ? ? ? ? ? ? ? ?
